data_2013152
loop_
_publ_author_name
'Holmes, Brian T.'
'Padgett, Clifford W.'
'Pennington, William T.'

_publ_section_title
;
 1,2,4,5-Tetrakis(2-vinylpyridyl)benzene--dichloromethane (1/2)
;
_journal_issue 3
_journal_name_full 'Acta Crystallographica Section C'
_journal_page_first o114
_journal_page_last o116
_journal_paper_doi 10.1107/S0108270103001276
_journal_volume 59
_journal_year 2003
_chemical_formula_iupac 'C34 H26 N4, 2C H2 Cl2'
_chemical_formula_moiety 'C34 H26 N4, 2C H2 Cl2'
_chemical_formula_structural 'C34 H26 N4, 2C H2 Cl2'
_chemical_formula_sum 'C36 H30 Cl4 N4'
_chemical_formula_weight 660.44
_chemical_name_common '1,2,4,5-tetrakis(2'-vinylpyridyl)benzene-dichloromethane (1:2)'
_chemical_name_systematic ' 1,2,4,5-tetrakis(2'-vinylpyridyl)benzene-dichloromethane (1:2)'
_space_group_IT_number 14
_symmetry_cell_setting monoclinic
_symmetry_space_group_name_Hall '-P 2ybc'
_symmetry_space_group_name_H-M 'P 1 21/c 1'
_atom_sites_solution_hydrogens geom
_atom_sites_solution_primary direct
_atom_sites_solution_secondary difmap
_cell_angle_alpha 90.00
_cell_angle_beta 99.822(6)
_cell_angle_gamma 90.00
_cell_formula_units_Z 2
_cell_length_a 8.928(2)
_cell_length_b 18.596(4)
_cell_length_c 10.015(2)
_cell_measurement_reflns_used 8789
_cell_measurement_temperature 298(2)
_cell_measurement_theta_max 26.3714
_cell_measurement_theta_min 2.8250
_cell_volume 1638.4(6)
_computing_cell_refinement 'CrystalClear (Rigaku Corp., 2001)'
_computing_data_collection 'CrystalClear(Rigaku Corp., 2001)'
_computing_data_reduction 'CrystalClear (Rigaku Corp., 2001)'
_computing_molecular_graphics 'SHELXTL (Sheldrick, 2000)'
_computing_publication_material 'SHELXTL (Sheldrick, 2000)'
_computing_structure_refinement 'SHELXTL (Sheldrick, 2000)'
_computing_structure_solution 'SHELXTL, (Sheldrick,2000)'
_diffrn_ambient_temperature 293(2)
_diffrn_measured_fraction_theta_full 0.998
_diffrn_measured_fraction_theta_max 0.998
_diffrn_measurement_device_type 'Mercury AFC8S'
_diffrn_measurement_method \w
_diffrn_radiation_monochromator graphite
_diffrn_radiation_source 'fine-focus sealed tube'
_diffrn_radiation_type MoK\a
_diffrn_radiation_wavelength 0.71073
_diffrn_reflns_av_R_equivalents 0.0864
_diffrn_reflns_av_sigmaI/netI 0.0643
_diffrn_reflns_limit_h_max 11
_diffrn_reflns_limit_h_min -10
_diffrn_reflns_limit_k_max 23
_diffrn_reflns_limit_k_min -23
_diffrn_reflns_limit_l_max 12
_diffrn_reflns_limit_l_min -12
_diffrn_reflns_number 15828
_diffrn_reflns_theta_full 26.37
_diffrn_reflns_theta_max 26.37
_diffrn_reflns_theta_min 3.01
_diffrn_standards_decay_% 0
_diffrn_standards_interval_count 0
_diffrn_standards_number 0
_exptl_absorpt_coefficient_mu 0.393
_exptl_absorpt_correction_T_max 1.000
_exptl_absorpt_correction_T_min 0.6757
_exptl_absorpt_correction_type multi-scan
_exptl_absorpt_process_details '(REQABA; Jacobson, 1998)'
_exptl_crystal_colour Yellow
_exptl_crystal_density_diffrn 1.339
_exptl_crystal_density_method 'not measured'
_exptl_crystal_description Rod
_exptl_crystal_F_000 684
_exptl_crystal_size_max 0.408
_exptl_crystal_size_mid 0.144
_exptl_crystal_size_min 0.120
_refine_diff_density_max 0.18
_refine_diff_density_min -0.28
_refine_ls_extinction_method none
_refine_ls_goodness_of_fit_ref 0.987
_refine_ls_hydrogen_treatment refall
_refine_ls_matrix_type full
_refine_ls_number_parameters 259
_refine_ls_number_reflns 3339
_refine_ls_number_restraints 0
_refine_ls_restrained_S_all 0.987
_refine_ls_R_factor_all 0.1096
_refine_ls_R_factor_gt 0.0653
_refine_ls_shift/su_max 0.000
_refine_ls_shift/su_mean <0.001
_refine_ls_structure_factor_coef Fsqd
_refine_ls_weighting_details 'calc w = 1/[\s^2^(Fo^2^)+(0.0125P)^2^+1.973P] where P = (Fo^2^+2Fc^2^)/3'
_refine_ls_weighting_scheme calc
_refine_ls_wR_factor_gt 0.1187
_refine_ls_wR_factor_ref 0.1369
_reflns_number_gt 2172
_reflns_number_total 3339
_reflns_threshold_expression I>2\s(I)
_cod_data_source_file ga1001.cif
_cod_data_source_block I
_cod_original_sg_symbol_H-M 'P 21/c'
_cod_database_code 2013152
_cod_database_fobs_code 2013152

loop_
_symmetry_equiv_pos_as_xyz
'x, y, z'
'-x, y+1/2, -z+1/2'
'-x, -y, -z'
'x, -y-1/2, z-1/2'

loop_
_atom_site_label
_atom_site_fract_x
_atom_site_fract_y
_atom_site_fract_z
_atom_site_U_iso_or_equiv
_atom_site_adp_type
_atom_site_calc_flag
_atom_site_refinement_flags
_atom_site_occupancy
_atom_site_disorder_assembly
_atom_site_disorder_group
_atom_site_type_symbol
N1 -0.0891(3) 0.63113(15) 0.4618(3) 0.0548(7) Uani d . 1 . . N
N2 0.2441(4) 0.67215(17) 0.0440(3) 0.0634(8) Uani d . 1 . . N
C1 0.4369(3) 0.54020(16) 0.3839(3) 0.0408(7) Uani d . 1 . . C
C2 0.3587(3) 0.53603(16) 0.4954(3) 0.0409(7) Uani d . 1 . . C
C3 0.4262(4) 0.49630(17) 0.6081(3) 0.0447(7) Uani d . 1 . . C
H1 0.367(3) 0.4935(16) 0.683(3) 0.052(9) Uiso d . 1 . . H
C4 0.2099(4) 0.57042(18) 0.4919(3) 0.0466(7) Uani d . 1 . . C
H2 0.165(4) 0.5930(18) 0.404(4) 0.066(10) Uiso d . 1 . . H
C5 0.1285(4) 0.57177(19) 0.5897(4) 0.0529(8) Uani d . 1 . . C
H3 0.168(4) 0.5526(18) 0.676(4) 0.067(11) Uiso d . 1 . . H
C6 -0.0233(3) 0.60410(17) 0.5814(3) 0.0469(7) Uani d . 1 . . C
C7 -0.0950(4) 0.6056(2) 0.6927(4) 0.0648(10) Uani d . 1 . . C
H4 -0.047(4) 0.587(2) 0.775(4) 0.077(13) Uiso d . 1 . . H
C8 -0.2377(5) 0.6352(2) 0.6832(5) 0.0739(12) Uani d . 1 . . C
H5 -0.285(5) 0.635(2) 0.762(5) 0.105(15) Uiso d . 1 . . H
C9 -0.3043(5) 0.6629(2) 0.5623(5) 0.0685(11) Uani d . 1 . . C
H6 -0.406(5) 0.681(2) 0.544(4) 0.097(14) Uiso d . 1 . . H
C10 -0.2282(4) 0.6597(2) 0.4557(4) 0.0634(10) Uani d . 1 . . C
H7 -0.265(4) 0.6750(18) 0.367(4) 0.061(11) Uiso d . 1 . . H
C11 0.3776(4) 0.58315(18) 0.2636(3) 0.0455(7) Uani d . 1 . . C
H8 0.287(4) 0.6096(18) 0.269(3) 0.068(11) Uiso d . 1 . . H
C12 0.4348(4) 0.5911(2) 0.1521(3) 0.0566(9) Uani d . 1 . . C
H9 0.533(5) 0.569(2) 0.140(4) 0.087(13) Uiso d . 1 . . H
C13 0.3722(4) 0.63698(19) 0.0368(3) 0.0496(8) Uani d . 1 . . C
C14 0.4410(5) 0.6431(3) -0.0756(4) 0.0910(16) Uani d . 1 . . C
H10 0.525(6) 0.617(3) -0.075(5) 0.13(2) Uiso d . 1 . . H
C15 0.3791(6) 0.6869(3) -0.1812(5) 0.0929(17) Uani d . 1 . . C
H11 0.425(6) 0.693(3) -0.247(6) 0.14(2) Uiso d . 1 . . H
C16 0.2519(5) 0.7233(2) -0.1738(4) 0.0693(11) Uani d . 1 . . C
H12 0.208(4) 0.754(2) -0.251(4) 0.081(12) Uiso d . 1 . . H
C17 0.1882(6) 0.7145(2) -0.0602(4) 0.0780(13) Uani d . 1 . . C
H13 0.108(5) 0.735(2) -0.053(4) 0.083(14) Uiso d . 1 . . H
Cl1 -0.18376(12) 0.52390(6) 0.04942(11) 0.0779(3) Uani d . 1 . . Cl
Cl2 -0.14710(16) 0.67646(6) 0.10044(15) 0.1020(5) Uani d . 1 . . Cl
H15 0.023(5) 0.591(2) 0.104(4) 0.083(13) Uiso d . 1 . . H
H14 -0.062(5) 0.585(2) 0.230(5) 0.102(16) Uiso d . 1 . . H
C18 -0.0699(5) 0.5913(2) 0.1369(5) 0.0692(11) Uani d . 1 . . C

loop_
_atom_site_aniso_label
_atom_site_aniso_U_11
_atom_site_aniso_U_22
_atom_site_aniso_U_33
_atom_site_aniso_U_12
_atom_site_aniso_U_13
_atom_site_aniso_U_23
N1 0.0459(16) 0.0631(18) 0.0565(17) 0.0064(14) 0.0121(13) -0.0004(14)
N2 0.078(2) 0.068(2) 0.0463(16) 0.0220(17) 0.0193(15) 0.0163(14)
C1 0.0435(16) 0.0441(16) 0.0357(15) -0.0024(13) 0.0090(12) 0.0023(13)
C2 0.0373(15) 0.0478(17) 0.0379(16) -0.0005(13) 0.0079(13) -0.0002(13)
C3 0.0440(16) 0.0544(18) 0.0378(16) 0.0023(14) 0.0131(14) 0.0019(14)
C4 0.0435(17) 0.0555(19) 0.0413(17) 0.0051(15) 0.0085(14) 0.0037(15)
C5 0.0514(19) 0.061(2) 0.0478(19) 0.0098(16) 0.0136(16) 0.0106(17)
C6 0.0438(17) 0.0470(18) 0.0523(19) -0.0003(14) 0.0149(15) -0.0004(15)
C7 0.057(2) 0.082(3) 0.060(2) 0.014(2) 0.0250(19) 0.009(2)
C8 0.068(3) 0.085(3) 0.078(3) 0.009(2) 0.038(2) -0.004(2)
C9 0.051(2) 0.074(3) 0.085(3) 0.002(2) 0.024(2) -0.013(2)
C10 0.053(2) 0.072(3) 0.064(2) 0.0056(19) 0.0060(19) 0.001(2)
C11 0.0408(16) 0.0564(19) 0.0407(17) 0.0068(15) 0.0109(14) 0.0060(14)
C12 0.0446(18) 0.082(2) 0.0447(19) 0.0163(18) 0.0121(15) 0.0153(18)
C13 0.0469(17) 0.066(2) 0.0360(16) -0.0001(16) 0.0067(14) 0.0061(15)
C14 0.064(3) 0.153(5) 0.061(3) 0.033(3) 0.026(2) 0.043(3)
C15 0.077(3) 0.149(5) 0.058(3) 0.012(3) 0.023(2) 0.044(3)
C16 0.089(3) 0.068(2) 0.049(2) 0.004(2) 0.008(2) 0.0189(19)
C17 0.097(3) 0.081(3) 0.060(3) 0.037(3) 0.024(2) 0.017(2)
Cl1 0.0684(6) 0.0810(7) 0.0859(7) -0.0008(5) 0.0178(5) -0.0120(6)
Cl2 0.1131(10) 0.0724(7) 0.1217(11) 0.0125(7) 0.0236(8) 0.0075(7)
C18 0.065(3) 0.075(3) 0.066(3) 0.006(2) 0.007(2) -0.002(2)

loop_
_atom_type_symbol
_atom_type_description
_atom_type_scat_dispersion_real
_atom_type_scat_dispersion_imag
_atom_type_scat_source
C C 0.0033 0.0016 'International Tables Vol C Tables 4.2.6.8 and 6.1.1.4'
H H 0.0000 0.0000 'International Tables Vol C Tables 4.2.6.8 and 6.1.1.4'
N N 0.0061 0.0033 'International Tables Vol C Tables 4.2.6.8 and 6.1.1.4'
Cl Cl 0.1484 0.1585 'International Tables Vol C Tables 4.2.6.8 and 6.1.1.4'

loop_
_geom_angle_atom_site_label_1
_geom_angle_atom_site_label_2
_geom_angle_atom_site_label_3
_geom_angle_site_symmetry_1
_geom_angle_site_symmetry_3
_geom_angle
_geom_angle_publ_flag
C6 N1 C10 . . 116.8(3) y
C13 N2 C17 . . 117.3(3) y
C3 C1 C2 3_666 . 118.4(3) y
C3 C1 C11 3_666 . 120.3(3) y
C2 C1 C11 . . 121.3(3) y
C3 C2 C1 . . 117.6(3) y
C3 C2 C4 . . 120.9(3) y
C1 C2 C4 . . 121.5(3) y
C1 C3 C2 3_666 . 124.0(3) y
C1 C3 H1 3_666 . 120.5(18) ?
C2 C3 H1 . . 115.4(18) ?
C5 C4 C2 . . 127.0(3) y
C5 C4 H2 . . 117(2) ?
C2 C4 H2 . . 116(2) ?
C4 C5 C6 . . 125.8(3) y
C4 C5 H3 . . 121(2) ?
C6 C5 H3 . . 114(2) ?
N1 C6 C7 . . 121.5(3) y
N1 C6 C5 . . 117.6(3) y
C7 C6 C5 . . 120.9(3) y
C8 C7 C6 . . 120.3(4) n
C8 C7 H4 . . 120(2) ?
C6 C7 H4 . . 120(2) ?
C9 C8 C7 . . 118.3(4) n
C9 C8 H5 . . 124(3) ?
C7 C8 H5 . . 118(3) ?
C8 C9 C10 . . 118.8(4) n
C8 C9 H6 . . 124(3) ?
C10 C9 H6 . . 117(3) ?
N1 C10 C9 . . 124.3(4) y
N1 C10 H7 . . 110(2) ?
C9 C10 H7 . . 126(2) ?
C12 C11 C1 . . 128.4(3) y
C12 C11 H8 . . 117(2) ?
C1 C11 H8 . . 115(2) ?
C11 C12 C13 . . 125.7(3) y
C11 C12 H9 . . 123(2) ?
C13 C12 H9 . . 111(2) ?
N2 C13 C14 . . 120.8(3) y
N2 C13 C12 . . 117.3(3) y
C14 C13 C12 . . 121.9(3) n
C15 C14 C13 . . 120.1(4) n
C15 C14 H10 . . 124(4) ?
C13 C14 H10 . . 116(4) ?
C16 C15 C14 . . 119.5(4) n
C16 C15 H11 . . 121(4) ?
C14 C15 H11 . . 120(4) ?
C15 C16 C17 . . 117.7(4) n
C15 C16 H12 . . 118(2) ?
C17 C16 H12 . . 124(2) ?
N2 C17 C16 . . 124.7(4) y
N2 C17 H13 . . 114(3) ?
C16 C17 H13 . . 121(3) ?
Cl2 C18 Cl1 . . 111.8(2) y
Cl2 C18 H15 . . 106(3) ?
Cl1 C18 H15 . . 107(2) ?
Cl2 C18 H14 . . 106(3) ?
Cl1 C18 H14 . . 111(3) ?
H15 C18 H14 . . 115(4) ?
C18 Cl2 C9 . 4_575 174.1(2) y
C18 Cl2 C10 . 4_575 162.3(2) y

loop_
_geom_bond_atom_site_label_1
_geom_bond_atom_site_label_2
_geom_bond_site_symmetry_2
_geom_bond_distance
_geom_bond_publ_flag
N1 C6 . 1.338(4) y
N1 C10 . 1.342(4) y
N2 C13 . 1.330(4) n
N2 C17 . 1.335(5) n
C1 C3 3_666 1.388(4) y
C1 C2 . 1.417(4) y
C1 C11 . 1.467(4) y
C2 C3 . 1.397(4) y
C2 C4 . 1.469(4) y
C3 C1 3_666 1.388(4) ?
C3 H1 . 0.99(3) ?
C4 C5 . 1.316(4) y
C4 H2 . 1.00(3) ?
C5 C6 . 1.472(4) y
C5 H3 . 0.94(3) ?
C6 C7 . 1.378(5) y
C7 C8 . 1.376(5) y
C7 H4 . 0.92(4) ?
C8 C9 . 1.356(6) y
C8 H5 . 0.96(5) ?
C9 C10 . 1.361(5) y
C9 H6 . 0.96(4) ?
C10 H7 . 0.93(3) ?
C11 C12 . 1.313(4) n
C11 H8 . 0.96(4) ?
C12 C13 . 1.468(4) n
C12 H9 . 0.99(4) ?
C13 C14 . 1.376(5) n
C14 C15 . 1.374(6) n
C14 H10 . 0.90(5) ?
C15 C16 . 1.335(6) n
C15 H11 . 0.84(6) ?
C16 C17 . 1.366(6) n
C16 H12 . 0.98(4) ?
C17 H13 . 0.82(4) ?
Cl1 C18 . 1.752(4) y
Cl2 C18 . 1.741(4) y
Cl2 C9 4_575 3.295(4) y
Cl2 C10 4_575 3.399(4) y
C18 H15 . 0.94(4) ?
C18 H14 . 0.93(5) ?

loop_
_geom_hbond_atom_site_label_D
_geom_hbond_atom_site_label_H
_geom_hbond_atom_site_label_A
_geom_hbond_site_symmetry_A
_geom_hbond_distance_DH
_geom_hbond_distance_HA
_geom_hbond_distance_DA
_geom_hbond_angle_DHA
C18 H14 N1 . 0.93(5) 2.52(5) 3.371(6) 152(4)
C18 H15 N2 . 0.94(4) 2.64(4) 3.445(6) 144(3)
C16 H12 N2 4_575 0.98(4) 2.54(4) 3.420(5) 149(3)
C5 H3 Cl1 3_566 0.94(3) 3.08(4) 3.982(4) 161(3)
C12 H9 Cl1 1_655 0.99(4) 2.95(4) 3.926(4) 167(3)

loop_
_geom_torsion_atom_site_label_1
_geom_torsion_atom_site_label_2
_geom_torsion_atom_site_label_3
_geom_torsion_atom_site_label_4
_geom_torsion_site_symmetry_1
_geom_torsion_site_symmetry_4
_geom_torsion
C3 C1 C2 C3 3_666 . 1.2(5)
C11 C1 C2 C3 . . -177.4(3)
C3 C1 C2 C4 3_666 . -177.1(3)
C11 C1 C2 C4 . . 4.2(4)
C1 C2 C3 C1 . 3_666 -1.3(5)
C4 C2 C3 C1 . 3_666 177.1(3)
C3 C2 C4 C5 . . 3.5(5)
C1 C2 C4 C5 . . -178.2(3)
C2 C4 C5 C6 . . -177.3(3)
C10 N1 C6 C7 . . -0.1(5)
C10 N1 C6 C5 . . 179.3(3)
C4 C5 C6 N1 . . 4.0(5)
C4 C5 C6 C7 . . -176.6(4)
N1 C6 C7 C8 . . 0.1(6)
C5 C6 C7 C8 . . -179.2(4)
C6 C7 C8 C9 . . -0.4(7)
C7 C8 C9 C10 . . 0.5(6)
C6 N1 C10 C9 . . 0.3(6)
C8 C9 C10 N1 . . -0.5(6)
C3 C1 C11 C12 3_666 . 2.9(5)
C2 C1 C11 C12 . . -178.5(4)
C1 C11 C12 C13 . . -177.8(3)
C17 N2 C13 C14 . . -1.5(6)
C17 N2 C13 C12 . . 179.3(4)
C11 C12 C13 N2 . . -1.9(6)
C11 C12 C13 C14 . . 178.9(4)
N2 C13 C14 C15 . . 1.1(8)
C12 C13 C14 C15 . . -179.7(5)
C13 C14 C15 C16 . . 0.0(9)
C14 C15 C16 C17 . . -0.5(8)
C13 N2 C17 C16 . . 0.9(7)
C15 C16 C17 N2 . . 0.1(8)
